data_4330250
loop_
_publ_author_name
'Meng Yu'
'Ronald J. Beyers'
'John D. Gorden'
'Justin N. Cross'
'Christian R. Goldsmith'

_publ_section_title
;
 A Magnetic Resonance Imaging Contrast Agent Capable of Detecting Hydrogen
 Peroxide
;
_journal_name_full 'Inorganic Chemistry'
_journal_page_first 9153
_journal_page_last 9155
_journal_paper_doi 10.1021/ic3012603
_journal_volume 51
_journal_year 2012
_chemical_formula_moiety 'C60 H65 Mn2 N12 O2, 3(Cl O4), C2 H3 N'
_chemical_formula_sum 'C62 H68 Cl3 Mn2 N13 O14'
_chemical_formula_weight 1435.35
_chemical_name_systematic
;
 ?
;
_space_group_IT_number 2
_symmetry_cell_setting triclinic
_symmetry_Int_Tables_number 2
_symmetry_space_group_name_Hall '-P 1'
_symmetry_space_group_name_H-M 'P -1'
_atom_sites_solution_hydrogens geom
_atom_sites_solution_primary direct
_atom_sites_solution_secondary difmap
_audit_conform_dict_location ftp://ftp.iucr.org/pub/cif_core.dic
_audit_conform_dict_name cif_core.dic
_audit_conform_dict_version 2.3
_audit_creation_date 2012-05-16T11:11:34-00:00
_audit_creation_method 'WinGX routine CIF_UPDATE'
_cell_angle_alpha 104.436(3)
_cell_angle_beta 95.795(3)
_cell_angle_gamma 108.249(3)
_cell_formula_units_Z 2
_cell_length_a 11.5037(5)
_cell_length_b 14.5093(6)
_cell_length_c 22.4086(10)
_cell_measurement_reflns_used 4000
_cell_measurement_temperature 296(2)
_cell_measurement_theta_max 27.6
_cell_measurement_theta_min 1.55
_cell_volume 3374.2(3)
_computing_cell_refinement 'smart saint'
_computing_data_collection smart
_computing_data_reduction SAINT
_computing_molecular_graphics 'SHELXP-97 (Sheldrick, 1997)'
_computing_publication_material 'SHELXCIF-97 (Sheldrick, 2000)'
_computing_structure_refinement 'SHELXL-97 (Sheldrick, 1997)'
_computing_structure_solution 'SHELXS-97 (Sheldrick, 1990)'
_diffrn_ambient_temperature 296(2)
_diffrn_detector_area_resol_mean 0
_diffrn_measured_fraction_theta_full 0.99
_diffrn_measured_fraction_theta_max 0.99
_diffrn_measurement_device_type 'BRUKER apex II'
_diffrn_measurement_method '0.5 wide w/ exposures'
_diffrn_radiation_monochromator graphite
_diffrn_radiation_type MoK\a
_diffrn_radiation_wavelength 0.71073
_diffrn_reflns_av_R_equivalents 0.0782
_diffrn_reflns_av_unetI/netI 0.1047
_diffrn_reflns_limit_h_max 14
_diffrn_reflns_limit_h_min -14
_diffrn_reflns_limit_k_max 18
_diffrn_reflns_limit_k_min -18
_diffrn_reflns_limit_l_max 29
_diffrn_reflns_limit_l_min -29
_diffrn_reflns_number 47287
_diffrn_reflns_theta_full 27.6
_diffrn_reflns_theta_max 27.6
_diffrn_reflns_theta_min 1.55
_exptl_absorpt_coefficient_mu 0.565
_exptl_absorpt_correction_T_max 0.9
_exptl_absorpt_correction_T_min 0.9
_exptl_absorpt_correction_type multi-scan
_exptl_absorpt_process_details SHELTXPREP
_exptl_crystal_colour colorless
_exptl_crystal_density_diffrn 1.413
_exptl_crystal_density_meas ?
_exptl_crystal_description plates
_exptl_crystal_F_000 1488
_exptl_crystal_size_max 0.3
_exptl_crystal_size_mid 0.1
_exptl_crystal_size_min 0.05
_platon_squeeze_details
;
;
_refine_diff_density_max 1.305
_refine_diff_density_min -1.468
_refine_diff_density_rms 0.122
_refine_ls_extinction_coef 0.0047(7)
_refine_ls_extinction_expression Fc^*^=kFc[1+0.001xFc^2^\l^3^/sin(2\q)]^-1/4^
_refine_ls_extinction_method SHELXL
_refine_ls_goodness_of_fit_ref 1.033
_refine_ls_hydrogen_treatment mixed
_refine_ls_matrix_type full
_refine_ls_number_parameters 903
_refine_ls_number_reflns 15469
_refine_ls_number_restraints 136
_refine_ls_restrained_S_all 1.029
_refine_ls_R_factor_all 0.1346
_refine_ls_R_factor_gt 0.0864
_refine_ls_shift/su_max 0.002
_refine_ls_shift/su_mean 0
_refine_ls_structure_factor_coef Fsqd
_refine_ls_weighting_details 'calc w=1/[\s^2^(Fo^2^)+(0.1152P)^2^+6.9716P] where P=(Fo^2^+2Fc^2^)/3'
_refine_ls_weighting_scheme calc
_refine_ls_wR_factor_gt 0.2211
_refine_ls_wR_factor_ref 0.2434
_reflns_number_gt 9319
_reflns_number_total 15469
_reflns_threshold_expression >2sigma(I)
_cod_data_source_file ic3012603_si_001_2.cif
_cod_data_source_block Mn2Hptp12
_cod_depositor_comments
;
The following automatic conversions were performed:

'_exptl_crystal_density_meas' value 'N/A' was changed to '?' - the
value is perceived as not measured.

Automatic conversion script
Id: cif_fix_values 3008 2015-01-20 13:52:24Z robertas 
;
_cod_database_code 4330250

loop_
_symmetry_equiv_pos_as_xyz
'x, y, z'
'-x, -y, -z'

loop_
_atom_site_label
_atom_site_type_symbol
_atom_site_fract_x
_atom_site_fract_y
_atom_site_fract_z
_atom_site_U_iso_or_equiv
_atom_site_adp_type
_atom_site_occupancy
_atom_site_symmetry_multiplicity
_atom_site_calc_flag
_atom_site_refinement_flags
_atom_site_disorder_assembly
_atom_site_disorder_group
Mn1 Mn 0.72021(7) 0.65525(5) 0.23253(3) 0.01823(19) Uani 1 1 d . . .
Mn2 Mn 0.57574(7) 1.02133(6) 0.28132(3) 0.0207(2) Uani 1 1 d . . .
O13 O 0.6214(3) 0.9005(2) 0.22256(15) 0.0182(7) Uani 1 1 d . . .
O14 O 0.5889(3) 0.7301(3) 0.22505(16) 0.0197(7) Uani 1 1 d . . .
N1 N 0.5462(4) 0.9355(3) 0.3552(2) 0.0274(10) Uani 1 1 d . . .
N2 N 0.8742(4) 0.8141(3) 0.2599(2) 0.0280(10) Uani 1 1 d . . .
N3 N 0.7270(4) 0.6962(3) 0.3420(2) 0.0216(9) Uani 1 1 d . . .
N4 N 0.5417(4) 0.5336(3) 0.2531(2) 0.0221(9) Uani 1 1 d . . .
N5 N 0.6809(4) 0.4932(3) 0.1572(2) 0.0242(9) Uani 1 1 d . . .
N6 N 0.7345(4) 0.6710(3) 0.1269(2) 0.0247(10) Uani 1 1 d . . .
N7 N 0.8870(4) 0.6029(3) 0.2526(2) 0.0233(9) Uani 1 1 d . . .
N8 N 0.7866(4) 1.0908(3) 0.33629(19) 0.0229(9) Uani 1 1 d . . .
N9 N 0.4542(4) 1.0981(3) 0.2308(2) 0.0246(9) Uani 1 1 d . . .
N10 N 0.3627(4) 0.9039(3) 0.2351(2) 0.0229(9) Uani 1 1 d . . .
N11 N 0.7071(4) 1.1191(3) 0.2244(2) 0.0227(9) Uani 1 1 d . . .
N12 N 0.5518(4) 1.1505(3) 0.3570(2) 0.0263(10) Uani 1 1 d . . .
C1 C 0.4752(4) 0.6800(3) 0.1870(2) 0.0175(10) Uani 1 1 d . . .
C2 C 0.6044(5) 0.8855(4) 0.1593(2) 0.0195(10) Uani 1 1 d . . .
C3 C 0.3948(4) 0.5966(4) 0.2005(2) 0.0204(10) Uani 1 1 d . . .
C4 C 0.6774(5) 0.9639(4) 0.1383(2) 0.0213(10) Uani 1 1 d . . .
C5 C 0.6777(5) 0.5833(4) 0.0795(2) 0.0271(12) Uani 1 1 d . . .
C6 C 0.2377(5) 0.5688(4) 0.1110(2) 0.0251(11) Uani 1 1 d . . .
C7 C 0.3176(5) 0.6528(4) 0.0992(2) 0.0218(11) Uani 1 1 d . . .
H7A H 0.29 0.6725 0.0657 0.026 Uiso 1 1 calc R . .
C8 C 0.5180(5) 0.7961(4) 0.1162(2) 0.0223(11) Uani 1 1 d . . .
C9 C 0.4372(5) 0.7099(4) 0.1346(2) 0.0208(10) Uani 1 1 d . . .
C10 C 0.4354(5) 0.5703(4) 0.2578(2) 0.0219(10) Uani 1 1 d . . .
H10A H 0.459 0.63 0.2941 0.026 Uiso 1 1 calc R . .
H10B H 0.3655 0.5182 0.2645 0.026 Uiso 1 1 calc R . .
C11 C 0.9775(5) 0.4749(4) 0.2227(3) 0.0317(13) Uani 1 1 d . . .
H11A H 0.9763 0.4159 0.1939 0.038 Uiso 1 1 calc R . .
C12 C 0.2777(5) 0.5406(4) 0.1622(2) 0.0241(11) Uani 1 1 d . . .
H12A H 0.2259 0.4839 0.1709 0.029 Uiso 1 1 calc R . .
C13 C 0.3016(5) 0.9245(4) 0.1881(2) 0.0260(11) Uani 1 1 d . . .
C14 C 0.8918(5) 0.5204(4) 0.2102(3) 0.0243(11) Uani 1 1 d . . .
C15 C 0.5048(5) 0.7910(4) 0.0530(2) 0.0282(12) Uani 1 1 d . . .
H15A H 0.4477 0.7325 0.024 0.034 Uiso 1 1 calc R . .
C16 C 0.4560(5) 1.2768(4) 0.3793(3) 0.0299(12) Uani 1 1 d . . .
H16A H 0.3967 1.3027 0.3664 0.036 Uiso 1 1 calc R . .
C17 C 0.6093(5) 0.4119(4) 0.1816(3) 0.0309(13) Uani 1 1 d . . .
H17A H 0.6632 0.406 0.2156 0.037 Uiso 1 1 calc R . .
H17B H 0.5795 0.3476 0.1486 0.037 Uiso 1 1 calc R . .
C18 C 0.3834(5) 1.1331(4) 0.2769(3) 0.0303(12) Uani 1 1 d . . .
H18A H 0.317 1.0751 0.2804 0.036 Uiso 1 1 calc R . .
H18B H 0.3457 1.177 0.2626 0.036 Uiso 1 1 calc R . .
C19 C 0.3031(5) 0.8177(4) 0.2472(3) 0.0260(11) Uani 1 1 d . . .
H19A H 0.3433 0.8012 0.2789 0.031 Uiso 1 1 calc R . .
C20 C 0.6542(5) 0.6244(4) 0.3632(3) 0.0271(12) Uani 1 1 d . . .
C21 C 0.6376(5) 1.1591(4) 0.1838(3) 0.0280(12) Uani 1 1 d . . .
H21A H 0.6006 1.1084 0.1432 0.034 Uiso 1 1 calc R . .
H21B H 0.6945 1.2193 0.1771 0.034 Uiso 1 1 calc R . .
C22 C 0.1863(5) 0.7516(4) 0.2159(3) 0.0294(12) Uani 1 1 d . . .
H22A H 0.1484 0.6936 0.2272 0.035 Uiso 1 1 calc R . .
C23 C 0.8339(5) 1.0622(4) 0.3826(2) 0.0260(11) Uani 1 1 d . . .
H23A H 0.7853 1.0036 0.3905 0.031 Uiso 1 1 calc R . .
C24 C 0.8589(5) 1.1721(4) 0.3235(2) 0.0270(12) Uani 1 1 d . . .
C25 C 0.9727(5) 0.6433(4) 0.3063(3) 0.0279(12) Uani 1 1 d . . .
H25A H 0.9708 0.7007 0.3355 0.033 Uiso 1 1 calc R . .
C26 C 0.5361(5) 1.1852(4) 0.2149(3) 0.0283(12) Uani 1 1 d . . .
H26A H 0.5741 1.2419 0.2528 0.034 Uiso 1 1 calc R . .
H26B H 0.4867 1.2059 0.1867 0.034 Uiso 1 1 calc R . .
C27 C 0.8016(5) 0.4828(4) 0.1486(3) 0.0287(12) Uani 1 1 d . . .
H27A H 0.8367 0.5212 0.1209 0.034 Uiso 1 1 calc R . .
H27B H 0.789 0.4119 0.1288 0.034 Uiso 1 1 calc R . .
C28 C 0.5337(6) 1.3233(4) 0.4375(3) 0.0334(14) Uani 1 1 d . . .
H28A H 0.529 1.382 0.464 0.04 Uiso 1 1 calc R . .
C29 C 0.6598(5) 0.9547(4) 0.0748(2) 0.0271(12) Uani 1 1 d . . .
H29A H 0.7073 1.0072 0.061 0.033 Uiso 1 1 calc R . .
C30 C 0.6182(6) 1.2817(4) 0.4556(3) 0.0316(13) Uani 1 1 d . . .
H30A H 0.6703 1.311 0.4949 0.038 Uiso 1 1 calc R . .
C31 C 0.5003(5) 0.4338(4) 0.2052(3) 0.0276(12) Uani 1 1 d . . .
H31A H 0.4421 0.4329 0.1704 0.033 Uiso 1 1 calc R . .
H31B H 0.4573 0.3814 0.2231 0.033 Uiso 1 1 calc R . .
C32 C 0.7703(5) 1.0579(4) 0.1859(2) 0.0239(11) Uani 1 1 d . . .
H32A H 0.8226 1.0382 0.2133 0.029 Uiso 1 1 calc R . .
H32B H 0.8236 1.099 0.1644 0.029 Uiso 1 1 calc R . .
C33 C 0.8020(6) 1.2047(4) 0.2723(3) 0.0338(13) Uani 1 1 d . . .
H33A H 0.7645 1.2535 0.2909 0.041 Uiso 1 1 calc R . .
H33B H 0.8674 1.2382 0.2526 0.041 Uiso 1 1 calc R . .
C34 C 0.7886(5) 0.7872(4) 0.3839(3) 0.0276(12) Uani 1 1 d . . .
H34A H 0.8394 0.838 0.37 0.033 Uiso 1 1 calc R . .
C35 C 0.1261(5) 0.7725(4) 0.1673(3) 0.0354(14) Uani 1 1 d . . .
H35A H 0.048 0.7281 0.1444 0.042 Uiso 1 1 calc R . .
C36 C 0.7813(5) 0.8099(5) 0.4466(3) 0.0321(13) Uani 1 1 d . . .
H36A H 0.8261 0.8743 0.4741 0.039 Uiso 1 1 calc R . .
C37 C 0.5859(5) 0.5224(4) 0.3147(3) 0.0291(12) Uani 1 1 d . . .
H37A H 0.6411 0.4836 0.3094 0.035 Uiso 1 1 calc R . .
H37B H 0.5149 0.4849 0.3296 0.035 Uiso 1 1 calc R . .
C38 C 0.9788(6) 1.2288(5) 0.3570(3) 0.0389(15) Uani 1 1 d . . .
H38A H 1.0268 1.2855 0.3469 0.047 Uiso 1 1 calc R . .
C39 C 0.3686(6) 1.0208(4) 0.1742(3) 0.0335(13) Uani 1 1 d . . .
H39A H 0.4158 1.0066 0.1417 0.04 Uiso 1 1 calc R . .
H39B H 0.3081 1.0473 0.1584 0.04 Uiso 1 1 calc R . .
C40 C 0.6431(5) 0.6403(5) 0.4251(3) 0.0355(14) Uani 1 1 d . . .
H40A H 0.5938 0.5877 0.4382 0.043 Uiso 1 1 calc R . .
C41 C 1.0633(5) 0.6043(5) 0.3201(3) 0.0296(12) Uani 1 1 d . . .
H41A H 1.1227 0.6358 0.3571 0.036 Uiso 1 1 calc R . .
C42 C 0.1848(6) 0.8607(5) 0.1540(3) 0.0385(15) Uani 1 1 d . . .
H42A H 0.146 0.8777 0.122 0.046 Uiso 1 1 calc R . .
C43 C 0.6248(6) 1.1961(4) 0.4146(3) 0.0295(12) Uani 1 1 d . . .
H43A H 0.6823 1.1685 0.4273 0.035 Uiso 1 1 calc R . .
C44 C 0.4675(5) 1.1905(4) 0.3403(3) 0.0276(12) Uani 1 1 d . . .
C45 C 0.7059(5) 0.7348(5) 0.4675(3) 0.0388(15) Uani 1 1 d . . .
H45A H 0.6976 0.7477 0.5094 0.047 Uiso 1 1 calc R . .
C46 C 0.5722(6) 0.8684(4) 0.0311(2) 0.0315(13) Uani 1 1 d . . .
C47 C 0.7907(5) 0.7538(5) 0.1122(3) 0.0334(13) Uani 1 1 d . . .
H47A H 0.8298 0.814 0.1447 0.04 Uiso 1 1 calc R . .
C48 C 0.7954(6) 0.7570(6) 0.0506(3) 0.0444(16) Uani 1 1 d . . .
H48A H 0.836 0.817 0.0418 0.053 Uiso 1 1 calc R . .
C49 C 0.6132(5) 0.4921(4) 0.0977(3) 0.0314(13) Uani 1 1 d . . .
H49A H 0.5294 0.4897 0.1021 0.038 Uiso 1 1 calc R . .
H49B H 0.6068 0.4316 0.065 0.038 Uiso 1 1 calc R . .
C50 C 0.9515(6) 1.1156(5) 0.4193(3) 0.0378(14) Uani 1 1 d . . .
H50A H 0.9802 1.0954 0.4524 0.045 Uiso 1 1 calc R . .
C51 C 0.6766(6) 0.5796(5) 0.0177(3) 0.0385(15) Uani 1 1 d . . .
H51A H 0.6354 0.5188 -0.0139 0.046 Uiso 1 1 calc R . .
C52 C 1.0638(5) 0.5175(5) 0.2778(3) 0.0336(13) Uani 1 1 d . . .
H52A H 1.1221 0.488 0.2865 0.04 Uiso 1 1 calc R . .
C53 C 0.7361(6) 0.6654(6) 0.0030(3) 0.0452(17) Uani 1 1 d . . .
H53A H 0.7374 0.6631 -0.0387 0.054 Uiso 1 1 calc R . .
C54 C 1.0257(6) 1.2002(5) 0.4053(3) 0.0456(17) Uani 1 1 d . . .
H54A H 1.1061 1.237 0.4283 0.055 Uiso 1 1 calc R . .
C55 C 0.9573(5) 0.8877(4) 0.2708(2) 0.0269(12) Uani 1 1 d . . .
C56 C 0.5172(5) 0.8982(4) 0.3933(3) 0.0257(11) Uani 1 1 d . . .
C57 C 0.4800(6) 0.8494(5) 0.4403(3) 0.0331(13) Uani 1 1 d . . .
H57A H 0.3962 0.8453 0.444 0.05 Uiso 1 1 calc R . .
H57B H 0.5352 0.8883 0.4799 0.05 Uiso 1 1 calc R . .
H57C H 0.4836 0.7823 0.4283 0.05 Uiso 1 1 calc R . .
C58 C 0.1075(5) 0.5120(5) 0.0707(3) 0.0317(13) Uani 1 1 d . . .
H58A H 0.0471 0.5293 0.0934 0.048 Uiso 1 1 calc R . .
H58B H 0.0901 0.4401 0.0608 0.048 Uiso 1 1 calc R . .
H58C H 0.1034 0.5307 0.0326 0.048 Uiso 1 1 calc R . .
C59 C 1.0630(7) 0.9800(5) 0.2841(3) 0.0523(19) Uani 1 1 d . . .
H59A H 1.1335 0.974 0.3075 0.079 Uiso 1 1 calc R . .
H59B H 1.0436 1.036 0.3083 0.079 Uiso 1 1 calc R . .
H59C H 1.0825 0.9917 0.2453 0.079 Uiso 1 1 calc R . .
C60 C 0.5518(8) 0.8599(5) -0.0382(3) 0.052(2) Uani 1 1 d . . .
H60A H 0.6055 0.8282 -0.058 0.078 Uiso 1 1 calc R . .
H60B H 0.5707 0.9266 -0.0432 0.078 Uiso 1 1 calc R . .
H60C H 0.4664 0.8197 -0.0574 0.078 Uiso 1 1 calc R . .
H70 H 0.606(7) 0.796(6) 0.230(3) 0.06(2) Uiso 1 1 d . . .
N13 N 0.7934(6) 0.4252(4) 0.3583(3) 0.0453(14) Uani 1 1 d . . .
C61 C 0.9355(6) 0.5767(5) 0.4546(3) 0.0409(15) Uani 1 1 d . . .
H61A H 1.0184 0.5746 0.46 0.061 Uiso 1 1 calc R . .
H61B H 0.9025 0.5714 0.4918 0.061 Uiso 1 1 calc R . .
H61C H 0.9378 0.6397 0.4475 0.061 Uiso 1 1 calc R . .
C62 C 0.8557(6) 0.4918(5) 0.4008(3) 0.0350(14) Uani 1 1 d . . .
Cl1 Cl 0.8632(2) 0.23051(14) 0.04123(10) 0.0587(5) Uani 1 1 d . . .
O1 O 0.8450(7) 0.2399(5) 0.1027(3) 0.095(2) Uani 1 1 d U . .
O2 O 0.7882(9) 0.1317(5) 0.0012(3) 0.115(3) Uani 1 1 d U . .
O3 O 0.8368(9) 0.3066(5) 0.0221(4) 0.126(4) Uani 1 1 d U . .
O4 O 0.9899(7) 0.2421(7) 0.0389(6) 0.149(4) Uani 1 1 d U . .
Cl3 Cl 0.27439(11) 0.47691(9) 0.40013(6) 0.0235(3) Uani 1 1 d . . .
O9 O 0.3477(4) 0.4553(3) 0.44668(19) 0.0432(11) Uani 1 1 d U . .
O10 O 0.1568(4) 0.4734(3) 0.4167(2) 0.0389(10) Uani 1 1 d U . .
O11 O 0.3385(4) 0.5761(3) 0.3954(2) 0.0385(10) Uani 1 1 d U . .
O12 O 0.2541(4) 0.4017(3) 0.34030(17) 0.0286(8) Uani 1 1 d U . .
Cl2A Cl 1.2032(3) 0.9462(3) 0.42751(17) 0.0283(9) Uani 0.589(10) 1 d PDU A 1
O5A O 1.2594(15) 0.9462(16) 0.4877(6) 0.043(4) Uani 0.589(10) 1 d PDU A 1
O6A O 1.0742(12) 0.9344(15) 0.4280(9) 0.070(7) Uani 0.589(10) 1 d PDU A 1
O7A O 1.2086(19) 0.8618(12) 0.3801(7) 0.054(5) Uani 0.589(10) 1 d PDU A 1
O8A O 1.2651(7) 1.0409(6) 0.4163(4) 0.053(3) Uani 0.589(10) 1 d PDU A 1
Cl2B Cl 1.1778(6) 0.9039(6) 0.4351(3) 0.0423(17) Uani 0.411(10) 1 d PDU A 2
O5B O 1.276(2) 0.966(2) 0.4864(10) 0.058(9) Uani 0.411(10) 1 d PDU A 2
O6B O 1.0820(16) 0.9460(13) 0.4342(13) 0.044(7) Uani 0.411(10) 1 d PDU A 2
O7B O 1.223(3) 0.8934(19) 0.3786(9) 0.061(8) Uani 0.411(10) 1 d PDU A 2
O8B O 1.1289(15) 0.8052(9) 0.4418(7) 0.080(5) Uani 0.411(10) 1 d PDU A 2

loop_
_atom_site_aniso_label
_atom_site_aniso_U_11
_atom_site_aniso_U_22
_atom_site_aniso_U_33
_atom_site_aniso_U_23
_atom_site_aniso_U_13
_atom_site_aniso_U_12
Mn1 0.0175(4) 0.0172(4) 0.0194(4) 0.0032(3) 0.0002(3) 0.0083(3)
Mn2 0.0291(4) 0.0185(4) 0.0175(4) 0.0041(3) 0.0050(3) 0.0133(3)
O13 0.0234(17) 0.0175(16) 0.0143(16) 0.0029(13) -0.0002(13) 0.0105(14)
O14 0.0192(17) 0.0163(17) 0.0228(18) 0.0043(14) -0.0013(14) 0.0082(14)
N1 0.032(3) 0.027(2) 0.021(2) 0.0045(19) 0.0003(19) 0.011(2)
N2 0.029(2) 0.027(2) 0.025(2) 0.0052(19) 0.0018(19) 0.008(2)
N3 0.018(2) 0.027(2) 0.023(2) 0.0082(18) 0.0024(17) 0.0114(18)
N4 0.022(2) 0.021(2) 0.026(2) 0.0066(17) 0.0011(18) 0.0120(18)
N5 0.025(2) 0.024(2) 0.025(2) 0.0057(18) 0.0012(18) 0.0121(19)
N6 0.030(2) 0.029(2) 0.020(2) 0.0063(18) 0.0050(19) 0.018(2)
N7 0.022(2) 0.030(2) 0.024(2) 0.0083(18) 0.0058(18) 0.0165(19)
N8 0.031(2) 0.022(2) 0.017(2) 0.0045(17) 0.0032(18) 0.0135(19)
N9 0.029(2) 0.022(2) 0.025(2) 0.0060(18) 0.0067(19) 0.0118(19)
N10 0.027(2) 0.024(2) 0.021(2) 0.0038(17) 0.0042(18) 0.0159(19)
N11 0.029(2) 0.019(2) 0.022(2) 0.0059(17) 0.0032(18) 0.0130(18)
N12 0.032(2) 0.024(2) 0.026(2) 0.0053(18) 0.0080(19) 0.016(2)
C1 0.020(2) 0.019(2) 0.013(2) -0.0001(18) -0.0005(18) 0.0096(19)
C2 0.025(3) 0.023(2) 0.017(2) 0.0057(19) 0.006(2) 0.017(2)
C3 0.017(2) 0.021(2) 0.023(3) 0.003(2) 0.001(2) 0.010(2)
C4 0.023(3) 0.019(2) 0.023(3) 0.003(2) 0.004(2) 0.013(2)
C5 0.026(3) 0.042(3) 0.016(3) 0.000(2) 0.000(2) 0.023(2)
C6 0.023(3) 0.025(3) 0.022(3) -0.001(2) 0.002(2) 0.009(2)
C7 0.023(3) 0.025(3) 0.016(2) -0.0009(19) -0.001(2) 0.013(2)
C8 0.027(3) 0.027(3) 0.016(2) 0.001(2) 0.002(2) 0.018(2)
C9 0.020(2) 0.023(2) 0.020(2) 0.000(2) 0.000(2) 0.014(2)
C10 0.021(3) 0.024(2) 0.022(3) 0.006(2) 0.007(2) 0.009(2)
C11 0.033(3) 0.032(3) 0.042(3) 0.016(3) 0.014(3) 0.021(3)
C12 0.024(3) 0.022(3) 0.027(3) 0.005(2) 0.002(2) 0.011(2)
C13 0.032(3) 0.028(3) 0.021(3) 0.005(2) 0.004(2) 0.017(2)
C14 0.024(3) 0.026(3) 0.032(3) 0.014(2) 0.009(2) 0.016(2)
C15 0.040(3) 0.023(3) 0.020(3) 0.004(2) 0.003(2) 0.011(2)
C16 0.032(3) 0.028(3) 0.034(3) 0.007(2) 0.016(2) 0.015(2)
C17 0.032(3) 0.013(2) 0.044(3) 0.004(2) 0.003(3) 0.008(2)
C18 0.031(3) 0.028(3) 0.036(3) 0.007(2) 0.006(2) 0.018(2)
C19 0.030(3) 0.025(3) 0.026(3) 0.004(2) 0.011(2) 0.014(2)
C20 0.018(2) 0.037(3) 0.033(3) 0.015(2) 0.003(2) 0.015(2)
C21 0.038(3) 0.028(3) 0.027(3) 0.015(2) 0.006(2) 0.017(2)
C22 0.032(3) 0.022(3) 0.033(3) 0.003(2) 0.017(2) 0.009(2)
C23 0.027(3) 0.032(3) 0.018(3) 0.003(2) 0.004(2) 0.013(2)
C24 0.036(3) 0.020(3) 0.020(3) -0.001(2) 0.004(2) 0.008(2)
C25 0.024(3) 0.031(3) 0.029(3) 0.011(2) 0.007(2) 0.009(2)
C26 0.035(3) 0.026(3) 0.034(3) 0.015(2) 0.009(2) 0.020(2)
C27 0.026(3) 0.027(3) 0.036(3) 0.006(2) 0.006(2) 0.016(2)
C28 0.047(4) 0.022(3) 0.039(3) 0.007(2) 0.028(3) 0.017(3)
C29 0.033(3) 0.030(3) 0.025(3) 0.013(2) 0.011(2) 0.013(2)
C30 0.040(3) 0.025(3) 0.029(3) 0.005(2) 0.017(3) 0.010(2)
C31 0.026(3) 0.017(2) 0.039(3) 0.010(2) 0.002(2) 0.007(2)
C32 0.027(3) 0.027(3) 0.023(3) 0.010(2) 0.008(2) 0.014(2)
C33 0.041(3) 0.020(3) 0.036(3) 0.008(2) 0.003(3) 0.005(2)
C34 0.024(3) 0.026(3) 0.031(3) 0.005(2) 0.004(2) 0.010(2)
C35 0.025(3) 0.028(3) 0.049(4) 0.005(3) 0.007(3) 0.009(2)
C36 0.028(3) 0.045(3) 0.022(3) 0.002(2) 0.000(2) 0.018(3)
C37 0.023(3) 0.026(3) 0.046(3) 0.023(3) 0.006(2) 0.011(2)
C38 0.037(3) 0.032(3) 0.035(3) 0.006(3) 0.000(3) 0.000(3)
C39 0.042(3) 0.031(3) 0.030(3) 0.009(2) 0.000(3) 0.018(3)
C40 0.027(3) 0.058(4) 0.035(3) 0.029(3) 0.011(3) 0.019(3)
C41 0.020(3) 0.050(4) 0.025(3) 0.014(3) 0.005(2) 0.019(3)
C42 0.034(3) 0.037(3) 0.047(4) 0.010(3) -0.004(3) 0.020(3)
C43 0.043(3) 0.033(3) 0.023(3) 0.011(2) 0.013(2) 0.025(3)
C44 0.034(3) 0.024(3) 0.031(3) 0.009(2) 0.013(2) 0.017(2)
C45 0.028(3) 0.063(4) 0.027(3) 0.011(3) -0.001(2) 0.023(3)
C46 0.047(4) 0.030(3) 0.018(3) 0.005(2) 0.006(2) 0.016(3)
C47 0.027(3) 0.046(4) 0.030(3) 0.011(3) 0.008(2) 0.016(3)
C48 0.045(4) 0.066(5) 0.047(4) 0.037(4) 0.028(3) 0.031(4)
C49 0.033(3) 0.025(3) 0.028(3) -0.005(2) -0.005(2) 0.012(2)
C50 0.036(3) 0.047(4) 0.022(3) 0.008(3) -0.007(2) 0.011(3)
C51 0.040(3) 0.056(4) 0.024(3) 0.007(3) 0.005(3) 0.029(3)
C52 0.026(3) 0.051(4) 0.044(4) 0.028(3) 0.013(3) 0.027(3)
C53 0.045(4) 0.080(5) 0.019(3) 0.015(3) 0.008(3) 0.032(4)
C54 0.033(3) 0.049(4) 0.035(4) 0.004(3) -0.008(3) 0.000(3)
C55 0.030(3) 0.026(3) 0.024(3) 0.005(2) 0.010(2) 0.010(2)
C56 0.026(3) 0.024(3) 0.026(3) 0.006(2) 0.000(2) 0.010(2)
C57 0.032(3) 0.049(4) 0.031(3) 0.023(3) 0.012(2) 0.021(3)
C58 0.019(3) 0.041(3) 0.026(3) 0.003(2) -0.003(2) 0.006(2)
C59 0.053(4) 0.043(4) 0.043(4) 0.005(3) 0.019(3) -0.007(3)
C60 0.088(6) 0.046(4) 0.016(3) 0.012(3) 0.003(3) 0.014(4)
N13 0.053(4) 0.039(3) 0.056(4) 0.015(3) 0.016(3) 0.029(3)
C61 0.048(4) 0.052(4) 0.032(3) 0.008(3) 0.014(3) 0.031(3)
C62 0.047(4) 0.034(3) 0.041(4) 0.018(3) 0.019(3) 0.029(3)
Cl1 0.0705(13) 0.0491(10) 0.0579(12) 0.0218(9) 0.0189(10) 0.0162(9)
O1 0.126(6) 0.080(5) 0.079(5) 0.021(4) 0.048(4) 0.030(4)
O2 0.169(8) 0.060(4) 0.068(4) 0.007(3) 0.008(5) -0.011(5)
O3 0.181(8) 0.063(4) 0.108(6) 0.034(4) -0.059(6) 0.025(5)
O4 0.074(5) 0.120(7) 0.277(13) 0.072(8) 0.100(7) 0.036(5)
Cl3 0.0225(6) 0.0268(6) 0.0243(6) 0.0081(5) 0.0048(5) 0.0124(5)
O9 0.056(3) 0.053(3) 0.029(2) 0.008(2) -0.004(2) 0.037(2)
O10 0.027(2) 0.047(3) 0.046(3) 0.013(2) 0.0194(19) 0.0146(19)
O11 0.043(2) 0.032(2) 0.039(2) 0.0097(19) 0.015(2) 0.0100(19)
O12 0.035(2) 0.0236(19) 0.026(2) 0.0039(15) 0.0039(16) 0.0120(17)
Cl2A 0.0211(15) 0.036(2) 0.0235(14) 0.0016(13) 0.0037(10) 0.0105(14)
O5A 0.031(6) 0.071(10) 0.027(8) 0.008(6) 0.007(5) 0.023(6)
O6A 0.029(8) 0.148(16) 0.039(8) 0.024(9) 0.002(6) 0.043(9)
O7A 0.049(7) 0.054(8) 0.047(9) -0.015(6) -0.001(6) 0.028(6)
O8A 0.043(5) 0.051(5) 0.054(5) 0.025(4) 0.009(4) -0.005(4)
Cl2B 0.035(3) 0.056(4) 0.031(3) -0.001(3) 0.002(2) 0.022(3)
O5B 0.052(14) 0.058(12) 0.037(13) -0.008(8) -0.019(10) 0.007(9)
O6B 0.024(11) 0.018(6) 0.079(17) -0.001(7) 0.016(9) 0.004(6)
O7B 0.091(18) 0.099(19) 0.015(9) 0.018(10) 0.015(9) 0.063(16)
O8B 0.111(13) 0.037(7) 0.083(11) -0.002(7) 0.018(9) 0.029(8)

loop_
_atom_type_symbol
_atom_type_description
_atom_type_scat_dispersion_real
_atom_type_scat_dispersion_imag
_atom_type_scat_source
C C 0.0033 0.0016 'International Tables Vol C Tables 4.2.6.8 and 6.1.1.4'
H H 0 0 'International Tables Vol C Tables 4.2.6.8 and 6.1.1.4'
O O 0.0106 0.006 'International Tables Vol C Tables 4.2.6.8 and 6.1.1.4'
Cl Cl 0.1484 0.1585 'International Tables Vol C Tables 4.2.6.8 and 6.1.1.4'
Mn Mn 0.3368 0.7283 'International Tables Vol C Tables 4.2.6.8 and 6.1.1.4'
N N 0.0061 0.0033 'International Tables Vol C Tables 4.2.6.8 and 6.1.1.4'

loop_
_geom_angle_atom_site_label_1
_geom_angle_atom_site_label_2
_geom_angle_atom_site_label_3
_geom_angle
O14 Mn1 N2 86.92(15)
O14 Mn1 N7 169.47(14)
N2 Mn1 N7 83.37(16)
O14 Mn1 N3 88.77(14)
N2 Mn1 N3 82.81(15)
N7 Mn1 N3 85.98(14)
O14 Mn1 N5 118.55(14)
N2 Mn1 N5 135.50(16)
N7 Mn1 N5 71.63(15)
N3 Mn1 N5 129.55(15)
O14 Mn1 N4 81.02(14)
N2 Mn1 N4 151.25(16)
N7 Mn1 N4 105.78(15)
N3 Mn1 N4 71.00(15)
N5 Mn1 N4 72.66(15)
O14 Mn1 N6 81.85(14)
N2 Mn1 N6 81.29(16)
N7 Mn1 N6 100.63(15)
N3 Mn1 N6 161.92(15)
N5 Mn1 N6 68.46(15)
N4 Mn1 N6 122.16(15)
O13 Mn2 N1 89.72(14)
O13 Mn2 N12 170.39(14)
N1 Mn2 N12 84.38(16)
O13 Mn2 N8 88.01(13)
N1 Mn2 N8 83.51(16)
N12 Mn2 N8 83.80(15)
O13 Mn2 N9 117.67(13)
N1 Mn2 N9 133.94(16)
N12 Mn2 N9 71.70(15)
N8 Mn2 N9 130.05(15)
O13 Mn2 N11 81.63(13)
N1 Mn2 N11 152.25(16)
N12 Mn2 N11 100.17(15)
N8 Mn2 N11 69.94(15)
N9 Mn2 N11 72.47(15)
O13 Mn2 N10 82.22(13)
N1 Mn2 N10 81.23(15)
N12 Mn2 N10 104.28(15)
N8 Mn2 N10 161.88(14)
N9 Mn2 N10 68.06(14)
N11 Mn2 N10 123.12(15)
C2 O13 Mn2 119.2(3)
C1 O14 Mn1 120.7(3)
C1 O14 H70 107(5)
Mn1 O14 H70 127(5)
C56 N1 Mn2 169.7(4)
C55 N2 Mn1 173.4(4)
C34 N3 C20 116.9(5)
C34 N3 Mn1 125.9(4)
C20 N3 Mn1 117.0(3)
C31 N4 C10 109.4(4)
C31 N4 C37 108.8(4)
C10 N4 C37 109.1(4)
C31 N4 Mn1 112.0(3)
C10 N4 Mn1 112.1(3)
C37 N4 Mn1 105.2(3)
C49 N5 C27 109.7(4)
C49 N5 C17 112.2(4)
C27 N5 C17 109.6(4)
C49 N5 Mn1 107.9(3)
C27 N5 Mn1 108.3(3)
C17 N5 Mn1 109.1(3)
C47 N6 C5 118.1(5)
C47 N6 Mn1 127.1(4)
C5 N6 Mn1 114.8(4)
C25 N7 C14 117.7(4)
C25 N7 Mn1 124.3(3)
C14 N7 Mn1 117.7(3)
C24 N8 C23 117.9(5)
C24 N8 Mn2 115.7(3)
C23 N8 Mn2 126.0(4)
C18 N9 C26 109.8(4)
C18 N9 C39 110.5(4)
C26 N9 C39 111.2(4)
C18 N9 Mn2 105.7(3)
C26 N9 Mn2 110.4(3)
C39 N9 Mn2 109.1(3)
C19 N10 C13 116.0(5)
C19 N10 Mn2 127.7(3)
C13 N10 Mn2 116.1(3)
C33 N11 C21 108.9(4)
C33 N11 C32 108.6(4)
C21 N11 C32 109.8(4)
C33 N11 Mn2 105.7(3)
C21 N11 Mn2 112.8(3)
C32 N11 Mn2 110.8(3)
C44 N12 C43 117.4(4)
C44 N12 Mn2 117.4(3)
C43 N12 Mn2 124.8(3)
O14 C1 C3 117.7(4)
O14 C1 C9 122.1(4)
C3 C1 C9 120.2(4)
O13 C2 C4 117.0(4)
O13 C2 C8 122.5(5)
C4 C2 C8 120.5(5)
C12 C3 C1 120.4(5)
C12 C3 C10 120.8(5)
C1 C3 C10 118.8(4)
C29 C4 C2 119.4(5)
C29 C4 C32 121.5(5)
C2 C4 C32 119.0(5)
N6 C5 C51 121.9(6)
N6 C5 C49 116.6(5)
C51 C5 C49 121.4(5)
C7 C6 C12 118.1(5)
C7 C6 C58 120.5(5)
C12 C6 C58 121.3(5)
C6 C7 C9 124.0(5)
C6 C7 H7A 118
C9 C7 H7A 118
C15 C8 C2 117.4(5)
C15 C8 C9 118.7(4)
C2 C8 C9 123.8(4)
C7 C9 C1 116.7(5)
C7 C9 C8 119.8(5)
C1 C9 C8 123.5(4)
N4 C10 C3 113.0(4)
N4 C10 H10A 109
C3 C10 H10A 109
N4 C10 H10B 109
C3 C10 H10B 109
H10A C10 H10B 107.8
C52 C11 C14 119.6(5)
C52 C11 H11A 120.2
C14 C11 H11A 120.2
C6 C12 C3 120.5(5)
C6 C12 H12A 119.7
C3 C12 H12A 119.7
N10 C13 C42 122.7(5)
N10 C13 C39 116.1(5)
C42 C13 C39 121.2(5)
N7 C14 C11 121.5(5)
N7 C14 C27 116.2(4)
C11 C14 C27 122.3(5)
C46 C15 C8 123.4(5)
C46 C15 H15A 118.3
C8 C15 H15A 118.3
C28 C16 C44 119.0(5)
C28 C16 H16A 120.5
C44 C16 H16A 120.5
N5 C17 C31 110.9(4)
N5 C17 H17A 109.5
C31 C17 H17A 109.5
N5 C17 H17B 109.5
C31 C17 H17B 109.5
H17A C17 H17B 108
N9 C18 C44 110.7(4)
N9 C18 H18A 109.5
C44 C18 H18A 109.5
N9 C18 H18B 109.5
C44 C18 H18B 109.5
H18A C18 H18B 108.1
N10 C19 C22 124.3(5)
N10 C19 H19A 117.8
C22 C19 H19A 117.8
N3 C20 C40 123.0(5)
N3 C20 C37 115.7(5)
C40 C20 C37 121.3(5)
N11 C21 C26 109.8(4)
N11 C21 H21A 109.7
C26 C21 H21A 109.7
N11 C21 H21B 109.7
C26 C21 H21B 109.7
H21A C21 H21B 108.2
C19 C22 C35 119.1(5)
C19 C22 H22A 120.4
C35 C22 H22A 120.4
N8 C23 C50 123.2(5)
N8 C23 H23A 118.4
C50 C23 H23A 118.4
N8 C24 C38 122.7(5)
N8 C24 C33 116.9(5)
C38 C24 C33 120.3(5)
N7 C25 C41 123.3(5)
N7 C25 H25A 118.3
C41 C25 H25A 118.3
N9 C26 C21 111.4(4)
N9 C26 H26A 109.3
C21 C26 H26A 109.3
N9 C26 H26B 109.3
C21 C26 H26B 109.3
H26A C26 H26B 108
N5 C27 C14 111.4(4)
N5 C27 H27A 109.4
C14 C27 H27A 109.4
N5 C27 H27B 109.4
C14 C27 H27B 109.4
H27A C27 H27B 108
C30 C28 C16 119.0(5)
C30 C28 H28A 120.5
C16 C28 H28A 120.5
C4 C29 C46 121.2(5)
C4 C29 H29A 119.4
C46 C29 H29A 119.4
C28 C30 C43 119.1(6)
C28 C30 H30A 120.4
C43 C30 H30A 120.4
N4 C31 C17 110.8(4)
N4 C31 H31A 109.5
C17 C31 H31A 109.5
N4 C31 H31B 109.5
C17 C31 H31B 109.5
H31A C31 H31B 108.1
N11 C32 C4 111.5(4)
N11 C32 H32A 109.3
C4 C32 H32A 109.3
N11 C32 H32B 109.3
C4 C32 H32B 109.3
H32A C32 H32B 108
N11 C33 C24 112.4(4)
N11 C33 H33A 109.1
C24 C33 H33A 109.1
N11 C33 H33B 109.1
C24 C33 H33B 109.1
H33A C33 H33B 107.9
N3 C34 C36 123.8(5)
N3 C34 H34A 118.1
C36 C34 H34A 118.1
C42 C35 C22 117.9(5)
C42 C35 H35A 121.1
C22 C35 H35A 121.1
C34 C36 C45 118.3(6)
C34 C36 H36A 120.8
C45 C36 H36A 120.8
N4 C37 C20 111.7(4)
N4 C37 H37A 109.3
C20 C37 H37A 109.3
N4 C37 H37B 109.3
C20 C37 H37B 109.3
H37A C37 H37B 107.9
C54 C38 C24 118.9(6)
C54 C38 H38A 120.5
C24 C38 H38A 120.5
N9 C39 C13 111.4(5)
N9 C39 H39A 109.4
C13 C39 H39A 109.4
N9 C39 H39B 109.4
C13 C39 H39B 109.4
H39A C39 H39B 108
C20 C40 C45 119.4(6)
C20 C40 H40A 120.3
C45 C40 H40A 120.3
C25 C41 C52 118.4(5)
C25 C41 H41A 120.8
C52 C41 H41A 120.8
C35 C42 C13 119.9(6)
C35 C42 H42A 120
C13 C42 H42A 120
N12 C43 C30 123.1(5)
N12 C43 H43A 118.5
C30 C43 H43A 118.5
N12 C44 C16 122.4(5)
N12 C44 C18 115.2(4)
C16 C44 C18 122.3(5)
C40 C45 C36 118.5(6)
C40 C45 H45A 120.7
C36 C45 H45A 120.7
C15 C46 C29 117.9(5)
C15 C46 C60 121.2(5)
C29 C46 C60 120.8(5)
N6 C47 C48 123.9(6)
N6 C47 H47A 118.1
C48 C47 H47A 118.1
C53 C48 C47 116.5(6)
C53 C48 H48A 121.7
C47 C48 H48A 121.7
N5 C49 C5 111.0(4)
N5 C49 H49A 109.4
C5 C49 H49A 109.4
N5 C49 H49B 109.4
C5 C49 H49B 109.4
H49A C49 H49B 108
C23 C50 C54 118.0(6)
C23 C50 H50A 121
C54 C50 H50A 121
C53 C51 C5 119.5(6)
C53 C51 H51A 120.2
C5 C51 H51A 120.2
C11 C52 C41 119.3(5)
C11 C52 H52A 120.3
C41 C52 H52A 120.3
C51 C53 C48 120.0(6)
C51 C53 H53A 120
C48 C53 H53A 120
C38 C54 C50 119.1(6)
C38 C54 H54A 120.4
C50 C54 H54A 120.4
N2 C55 C59 179.3(7)
N1 C56 C57 179.0(6)
C56 C57 H57A 109.5
C56 C57 H57B 109.5
H57A C57 H57B 109.5
C56 C57 H57C 109.5
H57A C57 H57C 109.5
H57B C57 H57C 109.5
C6 C58 H58A 109.5
C6 C58 H58B 109.5
H58A C58 H58B 109.5
C6 C58 H58C 109.5
H58A C58 H58C 109.5
H58B C58 H58C 109.5
C55 C59 H59A 109.5
C55 C59 H59B 109.5
H59A C59 H59B 109.5
C55 C59 H59C 109.5
H59A C59 H59C 109.5
H59B C59 H59C 109.5
C46 C60 H60A 109.5
C46 C60 H60B 109.5
H60A C60 H60B 109.5
C46 C60 H60C 109.5
H60A C60 H60C 109.5
H60B C60 H60C 109.5
C62 C61 H61A 109.5
C62 C61 H61B 109.5
H61A C61 H61B 109.5
C62 C61 H61C 109.5
H61A C61 H61C 109.5
H61B C61 H61C 109.5
N13 C62 C61 179.7(7)
O3 Cl1 O1 108.8(5)
O3 Cl1 O4 108.7(6)
O1 Cl1 O4 109.6(6)
O3 Cl1 O2 112.2(5)
O1 Cl1 O2 110.1(4)
O4 Cl1 O2 107.4(6)
O10 Cl3 O9 110.1(3)
O10 Cl3 O11 109.0(3)
O9 Cl3 O11 109.9(3)
O10 Cl3 O12 109.3(2)
O9 Cl3 O12 108.9(2)
O11 Cl3 O12 109.5(2)
O7A Cl2A O8A 111.8(9)
O7A Cl2A O5A 109.1(9)
O8A Cl2A O5A 109.9(10)
O7A Cl2A O6A 108.7(11)
O8A Cl2A O6A 109.0(9)
O5A Cl2A O6A 108.3(8)
O7B Cl2B O5B 110.0(12)
O7B Cl2B O8B 107.1(12)
O5B Cl2B O8B 109.6(14)
O7B Cl2B O6B 111.7(15)
O5B Cl2B O6B 109.2(11)
O8B Cl2B O6B 109.1(11)

loop_
_geom_bond_atom_site_label_1
_geom_bond_atom_site_label_2
_geom_bond_distance
Mn1 O14 2.134(3)
Mn1 N2 2.312(5)
Mn1 N7 2.317(4)
Mn1 N3 2.362(4)
Mn1 N5 2.404(4)
Mn1 N4 2.423(4)
Mn1 N6 2.451(4)
Mn2 O13 2.156(3)
Mn2 N1 2.299(5)
Mn2 N12 2.302(4)
Mn2 N8 2.379(4)
Mn2 N9 2.401(4)
Mn2 N11 2.424(5)
Mn2 N10 2.444(4)
O13 C2 1.362(6)
O14 C1 1.355(6)
O14 H70 0.89(8)
N1 C56 1.143(7)
N2 C55 1.139(7)
N3 C34 1.338(7)
N3 C20 1.340(7)
N4 C31 1.472(6)
N4 C10 1.483(6)
N4 C37 1.488(7)
N5 C49 1.469(7)
N5 C27 1.470(7)
N5 C17 1.475(7)
N6 C47 1.313(7)
N6 C5 1.356(7)
N7 C25 1.345(7)
N7 C14 1.350(7)
N8 C24 1.330(7)
N8 C23 1.336(7)
N9 C18 1.467(7)
N9 C26 1.470(7)
N9 C39 1.478(7)
N10 C19 1.333(7)
N10 C13 1.354(7)
N11 C33 1.462(7)
N11 C21 1.486(6)
N11 C32 1.486(6)
N12 C44 1.343(7)
N12 C43 1.348(7)
C1 C3 1.398(7)
C1 C9 1.424(7)
C2 C4 1.404(7)
C2 C8 1.406(7)
C3 C12 1.395(7)
C3 C10 1.499(7)
C4 C29 1.385(7)
C4 C32 1.507(7)
C5 C51 1.372(8)
C5 C49 1.477(8)
C6 C7 1.382(7)
C6 C12 1.393(7)
C6 C58 1.523(7)
C7 C9 1.394(7)
C7 H7A 0.93
C8 C15 1.389(7)
C8 C9 1.486(7)
C10 H10A 0.97
C10 H10B 0.97
C11 C52 1.371(8)
C11 C14 1.389(7)
C11 H11A 0.93
C12 H12A 0.93
C13 C42 1.381(8)
C13 C39 1.495(8)
C14 C27 1.505(7)
C15 C46 1.382(8)
C15 H15A 0.93
C16 C28 1.379(8)
C16 C44 1.390(7)
C16 H16A 0.93
C17 C31 1.501(8)
C17 H17A 0.97
C17 H17B 0.97
C18 C44 1.509(8)
C18 H18A 0.97
C18 H18B 0.97
C19 C22 1.372(8)
C19 H19A 0.93
C20 C40 1.373(8)
C20 C37 1.512(8)
C21 C26 1.517(8)
C21 H21A 0.97
C21 H21B 0.97
C22 C35 1.377(8)
C22 H22A 0.93
C23 C50 1.382(8)
C23 H23A 0.93
C24 C38 1.383(8)
C24 C33 1.511(8)
C25 C41 1.376(7)
C25 H25A 0.93
C26 H26A 0.97
C26 H26B 0.97
C27 H27A 0.97
C27 H27B 0.97
C28 C30 1.372(8)
C28 H28A 0.93
C29 C46 1.393(8)
C29 H29A 0.93
C30 C43 1.377(7)
C30 H30A 0.93
C31 H31A 0.97
C31 H31B 0.97
C32 H32A 0.97
C32 H32B 0.97
C33 H33A 0.97
C33 H33B 0.97
C34 C36 1.377(8)
C34 H34A 0.93
C35 C42 1.369(9)
C35 H35A 0.93
C36 C45 1.381(9)
C36 H36A 0.93
C37 H37A 0.97
C37 H37B 0.97
C38 C54 1.371(9)
C38 H38A 0.93
C39 H39A 0.97
C39 H39B 0.97
C40 C45 1.377(9)
C40 H40A 0.93
C41 C52 1.377(8)
C41 H41A 0.93
C42 H42A 0.93
C43 H43A 0.93
C45 H45A 0.93
C46 C60 1.516(8)
C47 C48 1.399(8)
C47 H47A 0.93
C48 C53 1.395(10)
C48 H48A 0.93
C49 H49A 0.97
C49 H49B 0.97
C50 C54 1.387(9)
C50 H50A 0.93
C51 C53 1.357(10)
C51 H51A 0.93
C52 H52A 0.93
C53 H53A 0.93
C54 H54A 0.93
C55 C59 1.439(8)
C56 C57 1.437(8)
C57 H57A 0.96
C57 H57B 0.96
C57 H57C 0.96
C58 H58A 0.96
C58 H58B 0.96
C58 H58C 0.96
C59 H59A 0.96
C59 H59B 0.96
C59 H59C 0.96
C60 H60A 0.96
C60 H60B 0.96
C60 H60C 0.96
N13 C62 1.151(8)
C61 C62 1.463(9)
C61 H61A 0.96
C61 H61B 0.96
C61 H61C 0.96
Cl1 O3 1.383(7)
Cl1 O1 1.394(7)
Cl1 O4 1.421(7)
Cl1 O2 1.426(7)
Cl3 O10 1.427(4)
Cl3 O9 1.431(4)
Cl3 O11 1.434(4)
Cl3 O12 1.446(4)
Cl2A O7A 1.431(12)
Cl2A O8A 1.433(8)
Cl2A O5A 1.436(13)
Cl2A O6A 1.441(12)
Cl2B O7B 1.410(16)
Cl2B O5B 1.414(17)
Cl2B O8B 1.416(14)
Cl2B O6B 1.418(15)

loop_
_platon_squeeze_void_nr
_platon_squeeze_void_average_x
_platon_squeeze_void_average_y
_platon_squeeze_void_average_z
_platon_squeeze_void_volume
_platon_squeeze_void_count_electrons
_platon_squeeze_void_content
1 0.000 0.000 0.000 254 79 ' '
